data_7104844
loop_
_publ_author_name
'Uk Son, Seung'
'Yun Kim, Bo'
'Ho Choi, Cheol'
'Won Lee, Soon'
'Seung Kim, Yong'
'Keun Chung, Young'

_publ_section_title
;
 Unusual flexibility of 2,5-bis(4-pyridylethynyl)thiophene self-assembled
 with Co(NCS)2 in a novel coordination polymer
;
_journal_coden_ASTM CHCOFS
_journal_issue 20
_journal_name_full
;
 Chemical Communications (Cambridge, United Kingdom)
;
_journal_page_first 2528
_journal_page_last 2529
_journal_paper_doi 10.1039/b307392k
_journal_year 2003
_chemical_formula_sum 'C76 H40 Co2 N12 S8'
_chemical_formula_weight 1495.54
_space_group_IT_number 14
_symmetry_cell_setting monoclinic
_symmetry_space_group_name_Hall '-P 2ybc'
_symmetry_space_group_name_H-M 'P 1 21/c 1'
_atom_sites_solution_hydrogens geom
_atom_sites_solution_primary direct
_atom_sites_solution_secondary difmap
_audit_creation_method SHELXL-97
_cell_angle_alpha 90.00
_cell_angle_beta 118.9930(1)
_cell_angle_gamma 90.00
_cell_formula_units_Z 4
_cell_length_a 27.065(1)
_cell_length_b 11.383(1)
_cell_length_c 27.046(1)
_cell_measurement_reflns_used 41790
_cell_measurement_temperature 293(2)
_cell_measurement_theta_max 27.49
_cell_measurement_theta_min 2.89
_cell_volume 7288.1(7)
_computing_cell_refinement 'Denzo SMN'
_computing_data_collection 'Denzo SMN'
_computing_data_reduction 'Denzo Smn'
_computing_molecular_graphics 'Ortep 3.2'
_computing_publication_material 'Ortep 3.2'
_computing_structure_refinement 'SHELXL-97 (Sheldrick, 1997)'
_computing_structure_solution 'SHELXS-97 (Sheldrick, 1990)'
_diffrn_ambient_temperature 293(2)
_diffrn_measured_fraction_theta_full 0.968
_diffrn_measured_fraction_theta_max 0.968
_diffrn_measurement_device_type 'Nonious Kappa ccd'
_diffrn_measurement_method 'Omega and pi scan'
_diffrn_radiation_monochromator graphite
_diffrn_radiation_source 'fine-focus sealed tube'
_diffrn_radiation_type MoK\a
_diffrn_radiation_wavelength 0.71073
_diffrn_reflns_av_R_equivalents 0.0725
_diffrn_reflns_av_sigmaI/netI 0.1269
_diffrn_reflns_limit_h_max 35
_diffrn_reflns_limit_h_min -35
_diffrn_reflns_limit_k_max 13
_diffrn_reflns_limit_k_min -14
_diffrn_reflns_limit_l_max 35
_diffrn_reflns_limit_l_min -33
_diffrn_reflns_number 41790
_diffrn_reflns_theta_full 27.49
_diffrn_reflns_theta_max 27.49
_diffrn_reflns_theta_min 2.89
_exptl_absorpt_coefficient_mu 0.736
_exptl_absorpt_correction_type 'not done'
_exptl_crystal_colour red
_exptl_crystal_density_diffrn 1.363
_exptl_crystal_density_method 'not measured'
_exptl_crystal_description plane
_exptl_crystal_F_000 3048
_exptl_crystal_size_max 0.40
_exptl_crystal_size_mid 0.35
_exptl_crystal_size_min 0.15
_refine_diff_density_max 0.754
_refine_diff_density_min -0.620
_refine_diff_density_rms 0.075
_refine_ls_extinction_coef 0.0007(4)
_refine_ls_extinction_expression Fc^*^=kFc[1+0.001xFc^2^\l^3^/sin(2\q)]^-1/4^
_refine_ls_extinction_method SHELXL
_refine_ls_goodness_of_fit_ref 0.962
_refine_ls_hydrogen_treatment mixed
_refine_ls_matrix_type full
_refine_ls_number_parameters 884
_refine_ls_number_reflns 16183
_refine_ls_number_restraints 0
_refine_ls_restrained_S_all 0.962
_refine_ls_R_factor_all 0.1687
_refine_ls_R_factor_gt 0.0698
_refine_ls_shift/su_max 0.001
_refine_ls_shift/su_mean 0.000
_refine_ls_structure_factor_coef Fsqd
_refine_ls_weighting_details 'calc w=1/[\s^2^(Fo^2^)+(0.1125P)^2^+0.0000P] where P=(Fo^2^+2Fc^2^)/3'
_refine_ls_weighting_scheme calc
_refine_ls_wR_factor_gt 0.1796
_refine_ls_wR_factor_ref 0.2105
_reflns_number_gt 7402
_reflns_number_total 16183
_reflns_threshold_expression >2sigma(I)
_cod_data_source_file b307392k.txt
_cod_data_source_block p21c
_cod_original_sg_symbol_H-M P21/c
_cod_database_code 7104844

loop_
_symmetry_equiv_pos_as_xyz
'x, y, z'
'-x, y+1/2, -z+1/2'
'-x, -y, -z'
'x, -y-1/2, z-1/2'

loop_
_atom_site_label
_atom_site_type_symbol
_atom_site_fract_x
_atom_site_fract_y
_atom_site_fract_z
_atom_site_U_iso_or_equiv
_atom_site_adp_type
_atom_site_occupancy
_atom_site_symmetry_multiplicity
_atom_site_calc_flag
_atom_site_refinement_flags
_atom_site_disorder_assembly
_atom_site_disorder_group
Co1 Co 0.44775(2) 0.35694(5) 0.30643(2) 0.0445(2) Uani 1 1 d . . .
Co2 Co 0.94197(2) 1.61120(5) 0.81293(2) 0.0436(2) Uani 1 1 d . . .
S1 S 0.66214(5) 0.98792(11) 0.58258(5) 0.0623(4) Uani 1 1 d . . .
S2 S 0.76851(6) -0.23880(14) 0.48223(6) 0.0779(4) Uani 1 1 d . . .
S3 S 0.25966(8) -0.22979(14) -0.02195(7) 0.0952(5) Uani 1 1 d . . .
S4 S 1.17056(6) 0.99724(13) 1.09564(6) 0.0777(4) Uani 1 1 d . . .
S5 S 0.29960(12) 0.2888(3) 0.34256(16) 0.234(2) Uani 1 1 d . . .
S6 S 0.51568(7) 0.38106(15) 0.17900(7) 0.0862(5) Uani 1 1 d . . .
S7 S 0.82330(12) 1.6381(3) 0.89594(13) 0.2161(18) Uani 1 1 d . . .
S8 S 1.02353(8) 1.59684(18) 0.69481(8) 0.1073(6) Uani 1 1 d . . .
N1 N 0.48775(16) 0.4841(3) 0.37814(15) 0.0517(9) Uani 1 1 d . . .
N2 N 0.87524(15) 1.4860(3) 0.76237(15) 0.0504(9) Uani 1 1 d . . .
N3 N 0.51750(15) 0.2351(3) 0.35353(15) 0.0500(9) Uani 1 1 d . . .
N4 N 1.00990(15) 1.7362(3) 0.86065(15) 0.0503(9) Uani 1 1 d . . .
N5 N 0.40280(15) 0.2260(3) 0.23827(15) 0.0520(9) Uani 1 1 d . . .
N6 N 0.89663(16) 1.7471(3) 0.74776(15) 0.0546(10) Uani 1 1 d . . .
N7 N 0.98280(16) 1.4758(3) 0.87894(15) 0.0541(10) Uani 1 1 d . . .
N8 N 0.38252(14) 0.4880(3) 0.26125(14) 0.0467(9) Uani 1 1 d . . .
N9 N 0.40041(17) 0.2957(3) 0.34253(15) 0.0554(10) Uani 1 1 d . . .
N10 N 0.49027(16) 0.4236(3) 0.26567(18) 0.0573(10) Uani 1 1 d . . .
N11 N 0.89693(17) 1.6643(3) 0.85309(15) 0.0536(10) Uani 1 1 d . . .
N12 N 0.98561(16) 1.5514(3) 0.77140(16) 0.0558(10) Uani 1 1 d . . .
C1 C 0.4598(2) 0.5239(5) 0.4034(2) 0.0701(15) Uani 1 1 d . . .
H1 H 0.4254 0.4889 0.3947 0.084 Uiso 1 1 calc R . .
C2 C 0.4791(2) 0.6152(5) 0.4425(2) 0.0781(16) Uani 1 1 d . . .
H2 H 0.4575 0.6416 0.4585 0.094 Uiso 1 1 calc R . .
C3 C 0.5312(2) 0.6668(4) 0.4573(2) 0.0623(13) Uani 1 1 d . . .
C4 C 0.5592(3) 0.6205(6) 0.4317(3) 0.105(2) Uani 1 1 d . . .
H4 H 0.5946 0.6504 0.4406 0.126 Uiso 1 1 calc R . .
C5 C 0.5371(2) 0.5319(5) 0.3934(3) 0.0897(19) Uani 1 1 d . . .
H5 H 0.5582 0.5036 0.3771 0.108 Uiso 1 1 calc R . .
C6 C 0.5525(2) 0.7625(4) 0.4970(2) 0.0645(13) Uani 1 1 d . . .
C7 C 0.5706(2) 0.8440(4) 0.5268(2) 0.0590(12) Uani 1 1 d . . .
C8 C 0.59450(19) 0.9445(4) 0.56274(19) 0.0547(12) Uani 1 1 d . . .
C9 C 0.5685(2) 1.0203(5) 0.5819(3) 0.0819(17) Uani 1 1 d . . .
H9 H 0.5311 1.0135 0.5739 0.098 Uiso 1 1 calc R . .
C10 C 0.6056(2) 1.1112(5) 0.6156(3) 0.0856(19) Uani 1 1 d . . .
H10 H 0.5957 1.1685 0.6337 0.103 Uiso 1 1 calc R . .
C11 C 0.6574(2) 1.1052(4) 0.6188(2) 0.0595(13) Uani 1 1 d . . .
C12 C 0.7048(2) 1.1824(5) 0.6480(2) 0.0668(14) Uani 1 1 d . . .
C13 C 0.7436(2) 1.2469(5) 0.6710(2) 0.0668(14) Uani 1 1 d . . .
C14 C 0.78924(19) 1.3271(4) 0.70082(19) 0.0540(12) Uani 1 1 d . . .
C15 C 0.8451(2) 1.2957(4) 0.7244(2) 0.0608(13) Uani 1 1 d . . .
H15 H 0.8548 1.2193 0.7204 0.073 Uiso 1 1 calc R . .
C16 C 0.8866(2) 1.3764(4) 0.75380(19) 0.0550(12) Uani 1 1 d . . .
H16 H 0.9241 1.3538 0.7684 0.066 Uiso 1 1 calc R . .
C17 C 0.82091(19) 1.5173(4) 0.7384(2) 0.0597(13) Uani 1 1 d . . .
H17 H 0.8121 1.5942 0.7429 0.072 Uiso 1 1 calc R . .
C18 C 0.77803(19) 1.4418(4) 0.7079(2) 0.0599(13) Uani 1 1 d . . .
H18 H 0.7408 1.4678 0.6916 0.072 Uiso 1 1 calc R . .
C19 C 0.5504(2) 0.1955(5) 0.3335(2) 0.0729(15) Uani 1 1 d . . .
H19 H 0.5440 0.2229 0.2985 0.087 Uiso 1 1 calc R . .
C20 C 0.5937(2) 0.1160(5) 0.3617(2) 0.0704(15) Uani 1 1 d . . .
H20 H 0.6153 0.0904 0.3456 0.085 Uiso 1 1 calc R . .
C21 C 0.60432(18) 0.0752(4) 0.41335(19) 0.0538(12) Uani 1 1 d . . .
C22 C 0.5718(2) 0.1186(5) 0.4350(2) 0.0678(14) Uani 1 1 d . . .
H22 H 0.5782 0.0947 0.4705 0.081 Uiso 1 1 calc R . .
C23 C 0.52925(19) 0.1985(4) 0.4039(2) 0.0587(13) Uani 1 1 d . . .
H23 H 0.5079 0.2276 0.4197 0.070 Uiso 1 1 calc R . .
C24 C 0.6464(2) -0.0146(4) 0.4421(2) 0.0620(13) Uani 1 1 d . . .
C25 C 0.67961(19) -0.0913(5) 0.4645(2) 0.0619(13) Uani 1 1 d . . .
C26 C 0.71496(19) -0.1899(5) 0.4928(2) 0.0721(16) Uani 1 1 d . . .
C27 C 0.7176(4) -0.2656(5) 0.5291(2) 0.143(4) Uani 1 1 d . . .
H27 H 0.6928 -0.2519 0.5431 0.171 Uiso 1 1 calc R . .
C28 C 0.7479(3) -0.3540(6) 0.5489(3) 0.097(2) Uani 1 1 d . . .
H28 H 0.7463 -0.4099 0.5731 0.116 Uiso 1 1 calc R . .
C29 C 0.7842(2) -0.3510(5) 0.5269(2) 0.0729(16) Uani 1 1 d . . .
C30 C 1.17211(19) 2.0670(5) 0.95971(19) 0.0607(13) Uani 1 1 d . . .
C31 C 1.13674(19) 1.9928(4) 0.9440(2) 0.0597(13) Uani 1 1 d . . .
C32 C 1.09415(18) 1.9034(4) 0.91817(19) 0.0523(12) Uani 1 1 d . . .
C33 C 1.0609(2) 1.8629(5) 0.9399(2) 0.0689(15) Uani 1 1 d . . .
H33 H 1.0657 1.8915 0.9742 0.083 Uiso 1 1 calc R . .
C34 C 1.01991(19) 1.7789(4) 0.9102(2) 0.0586(13) Uani 1 1 d . . .
H34 H 0.9983 1.7510 0.9260 0.070 Uiso 1 1 calc R . .
C35 C 1.0431(3) 1.7772(5) 0.8408(2) 0.0889(19) Uani 1 1 d . . .
H35 H 1.0381 1.7469 0.8068 0.107 Uiso 1 1 calc R . .
C36 C 1.0834(2) 1.8595(5) 0.8668(2) 0.0845(18) Uani 1 1 d . . .
H36 H 1.1040 1.8865 0.8498 0.101 Uiso 1 1 calc R . .
C37 C 0.3882(2) 0.2440(4) 0.1844(2) 0.0629(13) Uani 1 1 d . . .
H37 H 0.3976 0.3156 0.1746 0.076 Uiso 1 1 calc R . .
C38 C 0.3598(2) 0.1630(6) 0.1419(2) 0.0743(16) Uani 1 1 d . . .
H38 H 0.3507 0.1810 0.1050 0.089 Uiso 1 1 calc R . .
C39 C 0.3445(2) 0.0541(5) 0.1542(2) 0.0645(14) Uani 1 1 d . . .
C40 C 0.3584(3) 0.0381(5) 0.2088(2) 0.091(2) Uani 1 1 d . . .
H40 H 0.3484 -0.0315 0.2197 0.109 Uiso 1 1 calc R . .
C41 C 0.3874(3) 0.1245(5) 0.2492(2) 0.0857(18) Uani 1 1 d . . .
H41 H 0.3965 0.1089 0.2864 0.103 Uiso 1 1 calc R . .
C42 C 0.3160(2) -0.0326(5) 0.1127(2) 0.0852(18) Uani 1 1 d . . .
C43 C 0.2922(3) -0.1101(5) 0.0784(2) 0.0880(19) Uani 1 1 d . . .
C44 C 0.2625(3) -0.2026(5) 0.0414(2) 0.0849(18) Uani 1 1 d . . .
C45 C 0.2316(3) -0.2859(6) 0.0492(3) 0.120(3) Uani 1 1 d . . .
H45 H 0.2287 -0.2874 0.0820 0.144 Uiso 1 1 calc R . .
C46 C 0.2042(3) -0.3694(7) 0.0073(3) 0.125(3) Uani 1 1 d . . .
H46 H 0.1807 -0.4286 0.0075 0.149 Uiso 1 1 calc R . .
C47 C 0.2183(3) -0.3490(5) -0.0355(2) 0.0853(18) Uani 1 1 d . . .
C48 C 0.1994(2) -0.4219(5) -0.0840(2) 0.0811(17) Uani 1 1 d . . .
C49 C 0.1817(2) -0.4898(5) -0.1220(2) 0.0799(17) Uani 1 1 d . . .
C50 C 0.1572(2) -0.5782(4) -0.1651(2) 0.0641(14) Uani 1 1 d . . .
C51 C 0.1361(2) -0.6805(5) -0.1541(2) 0.0758(16) Uani 1 1 d . . .
H51 H 0.1393 -0.6921 -0.1186 0.091 Uiso 1 1 calc R . .
C52 C 0.8892(2) 1.7363(5) 0.6950(2) 0.0722(15) Uani 1 1 d . . .
H52 H 0.9020 1.6681 0.6859 0.087 Uiso 1 1 calc R . .
C53 C 0.8735(3) 1.8426(4) 0.7566(2) 0.0838(19) Uani 1 1 d . . .
H53 H 0.8750 1.8501 0.7916 0.101 Uiso 1 1 calc R . .
C54 C 0.1521(3) -0.5704(5) -0.2183(2) 0.099(2) Uani 1 1 d . . .
H54 H 0.1662 -0.5050 -0.2279 0.119 Uiso 1 1 calc R . .
C55 C 0.9546(2) 1.4233(5) 0.9012(3) 0.0914(19) Uani 1 1 d . . .
H55 H 0.9178 1.4474 0.8896 0.110 Uiso 1 1 calc R . .
C56 C 0.9770(3) 1.3345(5) 0.9408(3) 0.096(2) Uani 1 1 d . . .
H56 H 0.9553 1.3015 0.9554 0.115 Uiso 1 1 calc R . .
C57 C 1.0307(2) 1.2945(4) 0.95892(19) 0.0586(13) Uani 1 1 d . . .
C58 C 1.0581(3) 1.3483(6) 0.9350(3) 0.110(3) Uani 1 1 d . . .
H58 H 1.0947 1.3243 0.9452 0.132 Uiso 1 1 calc R . .
C59 C 1.0345(2) 1.4368(6) 0.8963(3) 0.092(2) Uani 1 1 d . . .
H59 H 1.0558 1.4709 0.8816 0.110 Uiso 1 1 calc R . .
C60 C 1.0544(2) 1.2030(4) 0.9998(2) 0.0585(12) Uani 1 1 d . . .
C61 C 1.0754(2) 1.1265(5) 1.0339(2) 0.0615(13) Uani 1 1 d . . .
C62 C 1.10171(19) 1.0371(4) 1.07502(18) 0.0513(11) Uani 1 1 d . . .
C63 C 1.0815(2) 0.9725(5) 1.1018(2) 0.0789(17) Uani 1 1 d . . .
H63 H 1.0449 0.9811 1.0960 0.095 Uiso 1 1 calc R . .
C64 C 1.1192(2) 0.8908(5) 1.1392(2) 0.0763(16) Uani 1 1 d . . .
H64 H 1.1105 0.8402 1.1608 0.092 Uiso 1 1 calc R . .
C65 C 1.1696(2) 0.8924(4) 1.14089(19) 0.0581(13) Uani 1 1 d . . .
C66 C 1.2168(2) 0.8173(5) 1.1704(2) 0.0633(13) Uani 1 1 d . . .
C67 C 0.2551(2) 0.7496(5) 0.1931(2) 0.0649(14) Uani 1 1 d . . .
C68 C 0.29902(19) 0.6623(4) 0.21634(18) 0.0511(11) Uani 1 1 d . . .
C69 C 0.3562(2) 0.6904(4) 0.2451(2) 0.0642(13) Uani 1 1 d . . .
H69 H 0.3677 0.7685 0.2504 0.077 Uiso 1 1 calc R . .
C70 C 0.39496(19) 0.6029(4) 0.2653(2) 0.0561(12) Uani 1 1 d . . .
H70 H 0.4329 0.6240 0.2833 0.067 Uiso 1 1 calc R . .
C71 C 0.32806(19) 0.4626(4) 0.23318(19) 0.0562(12) Uani 1 1 d . . .
H71 H 0.3181 0.3836 0.2288 0.067 Uiso 1 1 calc R . .
C72 C 0.2853(2) 0.5428(4) 0.21013(19) 0.0619(13) Uani 1 1 d . . .
H72 H 0.2478 0.5185 0.1907 0.074 Uiso 1 1 calc R . .
C73 C 0.3593(3) 0.2927(5) 0.3438(2) 0.0747(16) Uani 1 1 d . . .
C74 C 0.50149(19) 0.4072(4) 0.2304(2) 0.0560(12) Uani 1 1 d . . .
C75 C 0.8661(2) 1.6549(5) 0.8698(3) 0.0825(18) Uani 1 1 d . . .
C76 C 1.00225(19) 1.5667(4) 0.7399(2) 0.0562(12) Uani 1 1 d . . .

loop_
_atom_site_aniso_label
_atom_site_aniso_U_11
_atom_site_aniso_U_22
_atom_site_aniso_U_33
_atom_site_aniso_U_23
_atom_site_aniso_U_13
_atom_site_aniso_U_12
Co1 0.0476(3) 0.0340(3) 0.0429(3) 0.0000(3) 0.0146(3) 0.0040(3)
Co2 0.0480(3) 0.0344(3) 0.0393(3) 0.0016(3) 0.0139(3) -0.0053(3)
S1 0.0530(7) 0.0590(8) 0.0666(8) -0.0233(7) 0.0223(6) -0.0110(6)
S2 0.0694(9) 0.0863(11) 0.0793(9) 0.0175(8) 0.0371(7) 0.0253(8)
S3 0.1197(13) 0.0760(11) 0.0715(9) -0.0290(8) 0.0318(9) -0.0050(9)
S4 0.0639(8) 0.0848(10) 0.0843(10) 0.0457(8) 0.0360(7) 0.0282(7)
S5 0.155(2) 0.287(4) 0.340(4) 0.230(4) 0.184(3) 0.138(3)
S6 0.0901(10) 0.0991(12) 0.0836(10) 0.0093(9) 0.0534(9) 0.0209(9)
S7 0.189(2) 0.342(4) 0.198(3) -0.162(3) 0.157(2) -0.177(3)
S8 0.1205(14) 0.1272(15) 0.1132(13) -0.0294(12) 0.0873(12) -0.0412(12)
N1 0.056(2) 0.039(2) 0.051(2) -0.0087(17) 0.0187(19) -0.0023(18)
N2 0.053(2) 0.037(2) 0.052(2) 0.0004(18) 0.0170(18) -0.0040(17)
N3 0.052(2) 0.042(2) 0.051(2) 0.0025(18) 0.0203(18) 0.0098(17)
N4 0.055(2) 0.041(2) 0.046(2) -0.0074(18) 0.0178(18) -0.0150(18)
N5 0.061(2) 0.037(2) 0.046(2) -0.0022(18) 0.0163(18) 0.0042(18)
N6 0.065(2) 0.041(2) 0.045(2) 0.0038(18) 0.0161(18) -0.0101(18)
N7 0.058(2) 0.050(2) 0.046(2) 0.0084(18) 0.0182(19) -0.001(2)
N8 0.046(2) 0.035(2) 0.051(2) 0.0028(17) 0.0176(17) 0.0049(16)
N9 0.057(2) 0.052(3) 0.053(2) 0.0003(19) 0.024(2) -0.008(2)
N10 0.059(2) 0.050(3) 0.063(3) 0.005(2) 0.030(2) 0.0090(19)
N11 0.066(2) 0.043(2) 0.047(2) -0.0018(18) 0.023(2) -0.0013(19)
N12 0.059(2) 0.051(2) 0.055(2) 0.000(2) 0.025(2) -0.0055(19)
C1 0.065(3) 0.076(4) 0.073(3) -0.036(3) 0.037(3) -0.022(3)
C2 0.082(4) 0.078(4) 0.076(4) -0.031(3) 0.040(3) -0.016(3)
C3 0.061(3) 0.056(3) 0.058(3) -0.007(3) 0.020(3) -0.005(3)
C4 0.082(4) 0.130(6) 0.113(5) -0.067(5) 0.055(4) -0.055(4)
C5 0.067(4) 0.103(5) 0.104(5) -0.057(4) 0.044(3) -0.029(3)
C6 0.070(3) 0.056(3) 0.062(3) -0.021(3) 0.027(3) -0.021(3)
C7 0.064(3) 0.056(3) 0.049(3) -0.008(3) 0.021(2) -0.008(3)
C8 0.059(3) 0.045(3) 0.052(3) -0.009(2) 0.021(2) -0.016(2)
C9 0.071(3) 0.075(4) 0.106(4) -0.026(4) 0.047(3) -0.022(3)
C10 0.086(4) 0.073(4) 0.121(5) -0.053(4) 0.068(4) -0.035(3)
C11 0.061(3) 0.050(3) 0.060(3) -0.015(2) 0.024(2) -0.013(2)
C12 0.079(4) 0.060(3) 0.065(3) -0.020(3) 0.038(3) -0.022(3)
C13 0.066(3) 0.063(3) 0.067(3) -0.020(3) 0.028(3) -0.020(3)
C14 0.056(3) 0.051(3) 0.050(3) -0.011(2) 0.021(2) -0.010(2)
C15 0.081(4) 0.038(3) 0.067(3) -0.006(2) 0.038(3) -0.003(3)
C16 0.060(3) 0.039(3) 0.058(3) -0.002(2) 0.021(2) -0.002(2)
C17 0.049(3) 0.041(3) 0.072(3) -0.005(2) 0.016(2) -0.001(2)
C18 0.048(3) 0.057(3) 0.062(3) -0.010(3) 0.017(2) -0.009(2)
C19 0.083(4) 0.076(4) 0.059(3) 0.020(3) 0.034(3) 0.037(3)
C20 0.084(4) 0.072(4) 0.066(3) 0.012(3) 0.045(3) 0.033(3)
C21 0.049(3) 0.050(3) 0.053(3) 0.006(2) 0.017(2) 0.013(2)
C22 0.068(3) 0.075(4) 0.056(3) 0.018(3) 0.027(3) 0.019(3)
C23 0.058(3) 0.060(3) 0.056(3) 0.015(3) 0.025(2) 0.020(2)
C24 0.059(3) 0.064(3) 0.057(3) 0.002(3) 0.023(2) 0.012(3)
C25 0.048(3) 0.069(3) 0.058(3) 0.001(3) 0.017(2) 0.021(3)
C26 0.051(3) 0.069(4) 0.074(3) -0.012(3) 0.013(3) 0.024(3)
C27 0.214(8) 0.040(3) 0.055(4) 0.018(3) -0.029(4) 0.025(4)
C28 0.096(4) 0.103(5) 0.112(5) 0.027(4) 0.067(4) 0.039(4)
C29 0.059(3) 0.064(3) 0.082(4) -0.001(3) 0.024(3) 0.026(3)
C30 0.050(3) 0.068(3) 0.057(3) -0.005(3) 0.020(2) -0.010(3)
C31 0.047(3) 0.063(3) 0.060(3) -0.008(3) 0.019(2) -0.017(3)
C32 0.049(3) 0.042(3) 0.056(3) -0.003(2) 0.019(2) -0.007(2)
C33 0.065(3) 0.077(4) 0.061(3) -0.027(3) 0.028(3) -0.031(3)
C34 0.058(3) 0.068(3) 0.056(3) -0.015(3) 0.033(2) -0.026(3)
C35 0.123(5) 0.085(4) 0.078(4) -0.044(3) 0.065(4) -0.061(4)
C36 0.099(4) 0.093(4) 0.082(4) -0.033(4) 0.060(3) -0.045(4)
C37 0.075(3) 0.056(3) 0.052(3) -0.001(3) 0.027(3) -0.005(3)
C38 0.073(3) 0.096(5) 0.045(3) -0.011(3) 0.022(3) -0.008(3)
C39 0.070(3) 0.055(3) 0.051(3) -0.011(3) 0.016(2) 0.012(3)
C40 0.150(6) 0.043(3) 0.062(4) -0.004(3) 0.036(4) -0.010(3)
C41 0.136(5) 0.050(4) 0.052(3) -0.001(3) 0.030(3) -0.005(3)
C42 0.090(4) 0.070(4) 0.066(3) -0.015(3) 0.015(3) 0.017(3)
C43 0.107(4) 0.069(4) 0.059(3) -0.026(3) 0.017(3) 0.007(3)
C44 0.098(4) 0.067(4) 0.062(3) -0.017(3) 0.016(3) 0.017(3)
C45 0.166(7) 0.085(5) 0.092(5) -0.039(4) 0.049(5) -0.019(5)
C46 0.178(8) 0.104(6) 0.088(5) -0.042(4) 0.061(5) -0.029(5)
C47 0.102(4) 0.063(4) 0.057(3) -0.024(3) 0.012(3) 0.005(3)
C48 0.097(4) 0.062(4) 0.055(3) -0.019(3) 0.014(3) 0.011(3)
C49 0.089(4) 0.063(4) 0.063(3) -0.013(3) 0.018(3) 0.003(3)
C50 0.075(3) 0.049(3) 0.049(3) -0.015(3) 0.016(2) 0.007(3)
C51 0.079(4) 0.097(5) 0.051(3) -0.024(3) 0.031(3) -0.022(3)
C52 0.088(4) 0.075(4) 0.053(3) 0.013(3) 0.034(3) 0.011(3)
C53 0.158(6) 0.042(3) 0.048(3) 0.014(3) 0.048(3) 0.020(3)
C54 0.177(7) 0.046(3) 0.068(4) -0.015(3) 0.055(4) -0.024(4)
C55 0.075(4) 0.088(4) 0.112(5) 0.055(4) 0.046(4) 0.029(3)
C56 0.089(4) 0.098(5) 0.114(5) 0.063(4) 0.059(4) 0.031(4)
C57 0.066(3) 0.052(3) 0.047(3) 0.011(2) 0.018(2) 0.013(3)
C58 0.093(4) 0.133(6) 0.125(6) 0.083(5) 0.070(4) 0.067(4)
C59 0.074(4) 0.120(5) 0.095(4) 0.056(4) 0.052(3) 0.044(4)
C60 0.069(3) 0.046(3) 0.049(3) 0.011(2) 0.019(2) 0.018(2)
C61 0.064(3) 0.065(3) 0.051(3) 0.002(3) 0.024(2) 0.017(3)
C62 0.056(3) 0.048(3) 0.044(2) 0.011(2) 0.019(2) 0.017(2)
C63 0.063(3) 0.083(4) 0.099(4) 0.036(4) 0.045(3) 0.023(3)
C64 0.082(4) 0.074(4) 0.085(4) 0.042(3) 0.050(3) 0.030(3)
C65 0.073(3) 0.052(3) 0.049(3) 0.018(2) 0.029(2) 0.029(3)
C66 0.064(3) 0.070(3) 0.056(3) 0.017(3) 0.030(3) 0.022(3)
C67 0.071(3) 0.063(3) 0.059(3) 0.019(3) 0.031(3) 0.023(3)
C68 0.065(3) 0.046(3) 0.044(2) 0.016(2) 0.028(2) 0.016(2)
C69 0.071(3) 0.043(3) 0.074(3) 0.012(3) 0.031(3) 0.011(3)
C70 0.052(3) 0.043(3) 0.066(3) 0.007(2) 0.023(2) -0.003(2)
C71 0.059(3) 0.039(3) 0.058(3) 0.000(2) 0.018(2) -0.004(2)
C72 0.054(3) 0.058(3) 0.055(3) 0.008(3) 0.012(2) 0.005(3)
C73 0.082(4) 0.055(3) 0.097(4) 0.031(3) 0.051(4) 0.019(3)
C74 0.051(3) 0.046(3) 0.066(3) 0.011(3) 0.025(3) 0.008(2)
C75 0.084(4) 0.090(4) 0.085(4) -0.039(3) 0.050(4) -0.042(3)
C76 0.056(3) 0.048(3) 0.064(3) -0.011(3) 0.028(3) -0.009(2)

loop_
_atom_type_symbol
_atom_type_description
_atom_type_scat_dispersion_real
_atom_type_scat_dispersion_imag
_atom_type_scat_source
C C 0.0033 0.0016 'International Tables Vol C Tables 4.2.6.8 and 6.1.1.4'
H H 0.0000 0.0000 'International Tables Vol C Tables 4.2.6.8 and 6.1.1.4'
N N 0.0061 0.0033 'International Tables Vol C Tables 4.2.6.8 and 6.1.1.4'
S S 0.1246 0.1234 'International Tables Vol C Tables 4.2.6.8 and 6.1.1.4'
Co Co 0.3494 0.9721 'International Tables Vol C Tables 4.2.6.8 and 6.1.1.4'

loop_
_geom_angle_atom_site_label_1
_geom_angle_atom_site_label_2
_geom_angle_atom_site_label_3
_geom_angle
_geom_angle_site_symmetry_1
_geom_angle_site_symmetry_3
_geom_angle_publ_flag
N9 Co1 N10 176.04(15) . . ?
N9 Co1 N8 88.66(14) . . ?
N10 Co1 N8 87.66(14) . . ?
N9 Co1 N3 93.93(15) . . ?
N10 Co1 N3 89.82(14) . . ?
N8 Co1 N3 176.05(13) . . ?
N9 Co1 N5 87.15(15) . . ?
N10 Co1 N5 91.49(15) . . ?
N8 Co1 N5 91.44(13) . . ?
N3 Co1 N5 91.67(13) . . ?
N9 Co1 N1 87.66(15) . . ?
N10 Co1 N1 93.66(15) . . ?
N8 Co1 N1 87.89(13) . . ?
N3 Co1 N1 89.24(13) . . ?
N5 Co1 N1 174.77(15) . . ?
N11 Co2 N12 177.75(15) . . ?
N11 Co2 N2 90.02(15) . . ?
N12 Co2 N2 87.86(14) . . ?
N11 Co2 N4 92.33(15) . . ?
N12 Co2 N4 89.80(15) . . ?
N2 Co2 N4 177.46(15) . . ?
N11 Co2 N7 88.33(15) . . ?
N12 Co2 N7 90.89(15) . . ?
N2 Co2 N7 89.36(13) . . ?
N4 Co2 N7 91.66(13) . . ?
N11 Co2 N6 88.50(15) . . ?
N12 Co2 N6 92.23(15) . . ?
N2 Co2 N6 89.21(13) . . ?
N4 Co2 N6 89.90(13) . . ?
N7 Co2 N6 176.52(15) . . ?
C11 S1 C8 92.3(2) . . ?
C29 S2 C26 93.9(3) . . ?
C47 S3 C44 93.8(4) . . ?
C65 S4 C62 91.5(2) . . ?
C5 N1 C1 116.6(4) . . ?
C5 N1 Co1 122.2(4) . . ?
C1 N1 Co1 120.9(3) . . ?
C16 N2 C17 117.2(4) . . ?
C16 N2 Co2 122.0(3) . . ?
C17 N2 Co2 120.8(3) . . ?
C23 N3 C19 116.4(4) . . ?
C23 N3 Co1 121.0(3) . . ?
C19 N3 Co1 122.6(3) . . ?
C34 N4 C35 115.6(4) . . ?
C34 N4 Co2 122.5(3) . . ?
C35 N4 Co2 121.9(3) . . ?
C41 N5 C37 115.2(4) . . ?
C41 N5 Co1 120.7(3) . . ?
C37 N5 Co1 124.0(3) . . ?
C53 N6 C52 115.0(4) . . ?
C53 N6 Co2 123.6(3) . . ?
C52 N6 Co2 121.4(3) . . ?
C59 N7 C55 115.6(4) . . ?
C59 N7 Co2 123.5(4) . . ?
C55 N7 Co2 120.8(3) . . ?
C71 N8 C70 115.2(4) . . ?
C71 N8 Co1 123.2(3) . . ?
C70 N8 Co1 121.3(3) . . ?
C73 N9 Co1 150.2(4) . . ?
C74 N10 Co1 144.7(4) . . ?
C75 N11 Co2 156.3(4) . . ?
C76 N12 Co2 150.3(4) . . ?
N1 C1 C2 123.4(5) . . ?
C1 C2 C3 119.2(5) . . ?
C4 C3 C2 115.3(5) . . ?
C4 C3 C6 123.5(5) . . ?
C2 C3 C6 121.2(5) . . ?
C3 C4 C5 121.9(5) . . ?
N1 C5 C4 123.5(5) . . ?
C7 C6 C3 175.7(6) . . ?
C6 C7 C8 177.7(6) . . ?
C9 C8 C7 127.9(5) . . ?
C9 C8 S1 111.6(4) . . ?
C7 C8 S1 120.3(4) . . ?
C8 C9 C10 111.7(5) . . ?
C11 C10 C9 112.9(5) . . ?
C10 C11 C12 128.4(5) . . ?
C10 C11 S1 111.4(4) . . ?
C12 C11 S1 120.2(4) . . ?
C13 C12 C11 178.6(6) . . ?
C12 C13 C14 176.6(6) . . ?
C15 C14 C18 116.7(4) . . ?
C15 C14 C13 123.5(5) . . ?
C18 C14 C13 119.8(4) . . ?
C16 C15 C14 120.3(4) . . ?
N2 C16 C15 122.5(4) . . ?
N2 C17 C18 122.8(4) . . ?
C17 C18 C14 120.4(4) . . ?
N3 C19 C20 123.7(5) . . ?
C21 C20 C19 119.4(5) . . ?
C20 C21 C22 117.2(4) . . ?
C20 C21 C24 120.8(4) . . ?
C22 C21 C24 121.9(4) . . ?
C21 C22 C23 119.7(5) . . ?
N3 C23 C22 123.5(4) . . ?
C25 C24 C21 177.7(6) . . ?
C24 C25 C26 173.6(6) . . ?
C27 C26 C25 135.2(6) . . ?
C27 C26 S2 100.0(5) . . ?
C25 C26 S2 124.8(5) . . ?
C28 C27 C26 130.7(10) . . ?
C27 C28 C29 104.8(7) . . ?
C28 C29 C30 124.1(5) . 2_726 ?
C28 C29 S2 110.4(4) . . ?
C30 C29 S2 125.5(5) 2_726 . ?
C31 C30 C29 172.6(6) . 2_776 ?
C30 C31 C32 172.5(5) . . ?
C36 C32 C33 116.9(4) . . ?
C36 C32 C31 118.5(4) . . ?
C33 C32 C31 124.5(4) . . ?
C32 C33 C34 119.4(5) . . ?
N4 C34 C33 123.5(4) . . ?
N4 C35 C36 124.5(5) . . ?
C35 C36 C32 120.2(5) . . ?
N5 C37 C38 124.0(5) . . ?
C37 C38 C39 120.4(5) . . ?
C40 C39 C38 115.0(5) . . ?
C40 C39 C42 122.2(6) . . ?
C38 C39 C42 122.8(5) . . ?
C39 C40 C41 121.0(5) . . ?
N5 C41 C40 124.4(5) . . ?
C43 C42 C39 177.7(7) . . ?
C42 C43 C44 175.3(8) . . ?
C45 C44 C43 126.8(6) . . ?
C45 C44 S3 107.5(5) . . ?
C43 C44 S3 125.7(6) . . ?
C44 C45 C46 118.8(7) . . ?
C45 C46 C47 108.1(7) . . ?
C46 C47 C48 123.1(6) . . ?
C46 C47 S3 111.8(4) . . ?
C48 C47 S3 125.1(6) . . ?
C49 C48 C47 173.6(7) . . ?
C48 C49 C50 173.8(7) . . ?
C54 C50 C51 115.7(5) . . ?
C54 C50 C49 125.1(5) . . ?
C51 C50 C49 119.2(5) . . ?
C52 C51 C50 120.3(5) 2_625 . ?
N6 C52 C51 123.8(5) . 2_675 ?
N6 C53 C54 124.6(5) . 2_675 ?
C53 C54 C50 120.4(5) 2_625 . ?
N7 C55 C56 123.5(5) . . ?
C57 C56 C55 120.8(5) . . ?
C58 C57 C56 114.6(5) . . ?
C58 C57 C60 124.0(5) . . ?
C56 C57 C60 121.5(5) . . ?
C57 C58 C59 122.7(5) . . ?
N7 C59 C58 122.9(5) . . ?
C61 C60 C57 178.5(6) . . ?
C60 C61 C62 178.5(6) . . ?
C63 C62 C61 130.1(5) . . ?
C63 C62 S4 110.2(3) . . ?
C61 C62 S4 119.6(4) . . ?
C62 C63 C64 114.7(5) . . ?
C65 C64 C63 113.1(5) . . ?
C64 C65 C66 129.4(5) . . ?
C64 C65 S4 110.6(3) . . ?
C66 C65 S4 119.9(4) . . ?
C67 C66 C65 176.5(6) 1_656 . ?
C66 C67 C68 175.3(6) 1_454 . ?
C69 C68 C72 116.7(4) . . ?
C69 C68 C67 123.0(4) . . ?
C72 C68 C67 120.3(4) . . ?
C70 C69 C68 119.3(5) . . ?
N8 C70 C69 124.7(4) . . ?
N8 C71 C72 125.4(4) . . ?
C71 C72 C68 118.6(4) . . ?
N9 C73 S5 177.4(6) . . ?
N10 C74 S6 178.1(5) . . ?
N11 C75 S7 177.7(7) . . ?
N12 C76 S8 176.1(5) . . ?

loop_
_geom_bond_atom_site_label_1
_geom_bond_atom_site_label_2
_geom_bond_distance
_geom_bond_site_symmetry_2
_geom_bond_publ_flag
Co1 N9 2.072(4) . ?
Co1 N10 2.084(4) . ?
Co1 N8 2.178(3) . ?
Co1 N3 2.186(3) . ?
Co1 N5 2.219(3) . ?
Co1 N1 2.234(3) . ?
Co2 N11 2.077(4) . ?
Co2 N12 2.099(4) . ?
Co2 N2 2.183(3) . ?
Co2 N4 2.184(3) . ?
Co2 N7 2.207(4) . ?
Co2 N6 2.215(4) . ?
S1 C11 1.697(5) . ?
S1 C8 1.712(5) . ?
S2 C29 1.666(6) . ?
S2 C26 1.700(5) . ?
S3 C47 1.683(6) . ?
S3 C44 1.705(6) . ?
S4 C65 1.718(5) . ?
S4 C62 1.727(5) . ?
S5 C73 1.601(6) . ?
S6 C74 1.639(6) . ?
S7 C75 1.634(7) . ?
S8 C76 1.617(6) . ?
N1 C5 1.311(6) . ?
N1 C1 1.323(6) . ?
N2 C16 1.332(5) . ?
N2 C17 1.336(5) . ?
N3 C23 1.309(5) . ?
N3 C19 1.327(6) . ?
N4 C34 1.325(5) . ?
N4 C35 1.333(6) . ?
N5 C41 1.310(6) . ?
N5 C37 1.329(6) . ?
N6 C53 1.333(6) . ?
N6 C52 1.347(6) . ?
N7 C59 1.318(6) . ?
N7 C55 1.322(6) . ?
N8 C71 1.322(5) . ?
N8 C70 1.341(5) . ?
N9 C73 1.130(6) . ?
N10 C74 1.148(5) . ?
N11 C75 1.131(6) . ?
N12 C76 1.154(5) . ?
C1 C2 1.391(7) . ?
C2 C3 1.395(7) . ?
C3 C4 1.358(7) . ?
C3 C6 1.439(7) . ?
C4 C5 1.360(7) . ?
C6 C7 1.169(6) . ?
C7 C8 1.436(7) . ?
C8 C9 1.365(7) . ?
C9 C10 1.422(7) . ?
C10 C11 1.364(7) . ?
C11 C12 1.435(7) . ?
C12 C13 1.181(6) . ?
C13 C14 1.430(7) . ?
C14 C15 1.373(6) . ?
C14 C18 1.375(6) . ?
C15 C16 1.367(6) . ?
C17 C18 1.356(6) . ?
C19 C20 1.380(6) . ?
C20 C21 1.364(7) . ?
C21 C22 1.365(6) . ?
C21 C24 1.445(6) . ?
C22 C23 1.386(6) . ?
C24 C25 1.188(6) . ?
C25 C26 1.432(7) . ?
C26 C27 1.283(8) . ?
C27 C28 1.244(8) . ?
C28 C29 1.373(7) . ?
C29 C30 1.409(7) 2_726 ?
C30 C31 1.190(6) . ?
C30 C29 1.409(7) 2_776 ?
C31 C32 1.440(6) . ?
C32 C36 1.368(7) . ?
C32 C33 1.372(6) . ?
C33 C34 1.388(6) . ?
C35 C36 1.349(7) . ?
C37 C38 1.379(7) . ?
C38 C39 1.397(7) . ?
C39 C40 1.348(7) . ?
C39 C42 1.411(7) . ?
C40 C41 1.395(7) . ?
C42 C43 1.215(7) . ?
C43 C44 1.405(8) . ?
C44 C45 1.347(9) . ?
C45 C46 1.386(9) . ?
C46 C47 1.401(9) . ?
C47 C48 1.422(7) . ?
C48 C49 1.186(7) . ?
C49 C50 1.435(7) . ?
C50 C54 1.379(7) . ?
C50 C51 1.392(7) . ?
C51 C52 1.362(7) 2_625 ?
C52 C51 1.362(7) 2_675 ?
C53 C54 1.356(7) 2_675 ?
C54 C53 1.356(7) 2_625 ?
C55 C56 1.381(7) . ?
C56 C57 1.367(7) . ?
C57 C58 1.346(7) . ?
C57 C60 1.426(6) . ?
C58 C59 1.368(7) . ?
C60 C61 1.193(6) . ?
C61 C62 1.418(7) . ?
C62 C63 1.322(7) . ?
C63 C64 1.389(7) . ?
C64 C65 1.341(7) . ?
C65 C66 1.419(6) . ?
C66 C67 1.196(6) 1_656 ?
C67 C66 1.196(6) 1_454 ?
C67 C68 1.439(6) . ?
C68 C69 1.392(6) . ?
C68 C72 1.399(6) . ?
C69 C70 1.355(6) . ?
C71 C72 1.364(6) . ?
